data_4077290
loop_
_publ_author_name
'Vicente, Jos\'e'
'Abad, Jos\'e-Antonio'
'F\"ortsch, Walter'
'Jones, Peter G.'
'Fischer, Axel K.'

_publ_section_title
;
 Synthesis of Ortho-Palladated Phenol Derivatives. Study of Their
 Reactivity with Carbon Monoxide and Isonitriles
;
_journal_issue 13
_journal_name_full Organometallics
_journal_page_first 2704
_journal_paper_doi 10.1021/om010074z
_journal_volume 20
_journal_year 2001
_chemical_formula_sum 'C96 H88 N8 O4 Pd4'
_chemical_formula_weight 1843.34
_chemical_name_systematic
;
 ?
;
_space_group_IT_number 85
_symmetry_cell_setting tetragonal
_symmetry_space_group_name_Hall '-P 4a'
_symmetry_space_group_name_H-M 'P 4/n :2'
_atom_sites_solution_hydrogens geom
_atom_sites_solution_primary direct
_atom_sites_solution_secondary difmap
_audit_creation_method SHELXL-97
_cell_angle_alpha 90.00
_cell_angle_beta 90.00
_cell_angle_gamma 90.00
_cell_formula_units_Z 2
_cell_length_a 19.5269(14)
_cell_length_b 19.5269(14)
_cell_length_c 12.2839(12)
_cell_measurement_reflns_used 3609
_cell_measurement_temperature 143(2)
_cell_measurement_theta_max 26
_cell_measurement_theta_min 2
_cell_volume 4683.8(7)
_computing_cell_refinement 'Bruker SAINT'
_computing_data_collection 'Bruker SMART'
_computing_data_reduction 'Bruker SAINT'
_computing_molecular_graphics 'Siemens XP'
_computing_publication_material SHELXL-97
_computing_structure_refinement 'SHELXL-97 (Sheldrick, 1997)'
_computing_structure_solution 'SHELXS-97 (Sheldrick, 1990)'
_diffrn_ambient_temperature 143(2)
_diffrn_detector_area_resol_mean 8.192
_diffrn_measured_fraction_theta_full 0.998
_diffrn_measured_fraction_theta_max 0.998
_diffrn_measurement_device_type 'Bruker SMART 1000 CCD'
_diffrn_measurement_method \w-scans
_diffrn_radiation_monochromator graphite
_diffrn_radiation_source 'fine-focus sealed tube'
_diffrn_radiation_type MoK\a
_diffrn_radiation_wavelength 0.71073
_diffrn_reflns_av_R_equivalents 0.1010
_diffrn_reflns_av_sigmaI/netI 0.0945
_diffrn_reflns_limit_h_max 24
_diffrn_reflns_limit_h_min -19
_diffrn_reflns_limit_k_max 24
_diffrn_reflns_limit_k_min -23
_diffrn_reflns_limit_l_max 15
_diffrn_reflns_limit_l_min -15
_diffrn_reflns_number 29815
_diffrn_reflns_theta_full 26.00
_diffrn_reflns_theta_max 26.37
_diffrn_reflns_theta_min 1.47
_exptl_absorpt_coefficient_mu 0.806
_exptl_absorpt_correction_T_max 0.983
_exptl_absorpt_correction_T_min 0.769
_exptl_absorpt_correction_type 'multiple scans (SADABS)'
_exptl_crystal_colour yellow
_exptl_crystal_density_diffrn 1.307
_exptl_crystal_density_method 'not measured'
_exptl_crystal_description block
_exptl_crystal_F_000 1872
_exptl_crystal_size_max 0.15
_exptl_crystal_size_mid 0.10
_exptl_crystal_size_min 0.10
_refine_diff_density_max 1.542
_refine_diff_density_min -0.493
_refine_diff_density_rms 0.131
_refine_ls_extinction_method none
_refine_ls_goodness_of_fit_ref 0.908
_refine_ls_hydrogen_treatment 'rigid methyls, others riding'
_refine_ls_matrix_type full
_refine_ls_number_parameters 261
_refine_ls_number_reflns 4796
_refine_ls_number_restraints 233
_refine_ls_restrained_S_all 0.887
_refine_ls_R_factor_all 0.0915
_refine_ls_R_factor_gt 0.0381
_refine_ls_shift/su_max 0.002
_refine_ls_shift/su_mean 0.000
_refine_ls_structure_factor_coef Fsqd
_refine_ls_weighting_details 'calc w=1/[\s^2^(Fo^2^)+(0.0540P)^2^] where P=(Fo^2^+2Fc^2^)/3'
_refine_ls_weighting_scheme calc
_refine_ls_wR_factor_gt 0.0983
_refine_ls_wR_factor_ref 0.1107
_reflns_number_gt 2700
_reflns_number_total 4796
_reflns_threshold_expression >2sigma(I)
_cod_data_source_file om010074z.cif
_cod_data_source_block furche
_cod_original_sg_symbol_H-M 'P 4/n'
_cod_database_code 4077290

loop_
_symmetry_equiv_pos_as_xyz
'x, y, z'
'-x+1/2, -y+1/2, z'
'-y+1/2, x, z'
'y, -x+1/2, z'
'-x, -y, -z'
'x-1/2, y-1/2, -z'
'y-1/2, -x, -z'
'-y, x-1/2, -z'

loop_
_atom_site_label
_atom_site_type_symbol
_atom_site_fract_x
_atom_site_fract_y
_atom_site_fract_z
_atom_site_U_iso_or_equiv
_atom_site_adp_type
_atom_site_occupancy
_atom_site_symmetry_multiplicity
_atom_site_calc_flag
_atom_site_refinement_flags
Pd Pd 0.350878(17) 0.756010(17) 0.39960(3) 0.01850(11) Uani 1 1 d .
O1 O 0.28952(15) 0.67352(16) 0.4343(2) 0.0205(7) Uani 1 1 d U
C10 C 0.4140(3) 0.8301(3) 0.3744(4) 0.0260(12) Uani 1 1 d U
C11 C 0.5054(3) 0.9240(3) 0.3806(4) 0.0292(12) Uani 1 1 d U
C12 C 0.4916(3) 0.9912(3) 0.3490(4) 0.0294(12) Uani 1 1 d U
C13 C 0.5440(3) 1.0380(3) 0.3623(4) 0.0353(13) Uani 1 1 d U
H13 H 0.5369 1.0843 0.3411 0.042 Uiso 1 1 calc R
C14 C 0.6063(3) 1.0189(3) 0.4056(4) 0.0398(14) Uani 1 1 d U
H14 H 0.6410 1.0523 0.4159 0.048 Uiso 1 1 calc R
C15 C 0.6189(3) 0.9511(3) 0.4345(4) 0.0386(14) Uani 1 1 d U
H15 H 0.6625 0.9384 0.4621 0.046 Uiso 1 1 calc R
C16 C 0.5676(3) 0.9018(3) 0.4230(4) 0.0330(13) Uani 1 1 d U
C17 C 0.4242(3) 1.0125(3) 0.3021(4) 0.0364(13) Uani 1 1 d U
H17A H 0.4125 1.0584 0.3285 0.055 Uiso 1 1 calc R
H17B H 0.3887 0.9800 0.3246 0.055 Uiso 1 1 calc R
H17C H 0.4274 1.0131 0.2225 0.055 Uiso 1 1 calc R
C18 C 0.5789(3) 0.8285(3) 0.4557(5) 0.0454(15) Uani 1 1 d U
H18A H 0.5502 0.8176 0.5189 0.068 Uiso 1 1 calc R
H18B H 0.6272 0.8216 0.4746 0.068 Uiso 1 1 calc R
H18C H 0.5666 0.7983 0.3950 0.068 Uiso 1 1 calc R
C20 C 0.3671(2) 0.7088(3) 0.2571(4) 0.0208(10) Uani 1 1 d U
C21 C 0.4373(3) 0.7830(3) 0.1480(4) 0.0266(11) Uani 1 1 d U
C22 C 0.4034(3) 0.8422(3) 0.1137(4) 0.0278(11) Uani 1 1 d U
C23 C 0.4426(3) 0.8988(3) 0.0843(4) 0.0367(13) Uani 1 1 d U
H23 H 0.4201 0.9393 0.0606 0.044 Uiso 1 1 calc R
C24 C 0.5122(3) 0.8978(3) 0.0885(4) 0.0396(14) Uani 1 1 d U
H24 H 0.5376 0.9377 0.0705 0.048 Uiso 1 1 calc R
C25 C 0.5456(3) 0.8389(3) 0.1188(4) 0.0423(14) Uani 1 1 d U
H25 H 0.5942 0.8384 0.1206 0.051 Uiso 1 1 calc R
C26 C 0.5094(3) 0.7796(3) 0.1470(4) 0.0359(13) Uani 1 1 d U
C27 C 0.3261(3) 0.8436(3) 0.1060(4) 0.0378(13) Uani 1 1 d U
H27A H 0.3116 0.8847 0.0665 0.057 Uiso 1 1 calc R
H27B H 0.3064 0.8441 0.1794 0.057 Uiso 1 1 calc R
H27C H 0.3101 0.8027 0.0672 0.057 Uiso 1 1 calc R
C28 C 0.5448(3) 0.7134(3) 0.1736(6) 0.0545(18) Uani 1 1 d U
H28A H 0.5943 0.7190 0.1645 0.082 Uiso 1 1 calc R
H28B H 0.5283 0.6774 0.1246 0.082 Uiso 1 1 calc R
H28C H 0.5348 0.7007 0.2491 0.082 Uiso 1 1 calc R
C31 C 0.3306(2) 0.6417(2) 0.2607(4) 0.0192(10) Uani 1 1 d U
C32 C 0.2918(2) 0.6265(2) 0.3531(4) 0.0222(10) Uani 1 1 d U
C33 C 0.2576(2) 0.5636(2) 0.3604(4) 0.0248(11) Uani 1 1 d U
H33 H 0.2309 0.5530 0.4228 0.030 Uiso 1 1 calc R
C34 C 0.2631(3) 0.5167(3) 0.2755(4) 0.0293(12) Uani 1 1 d U
H34 H 0.2399 0.4740 0.2802 0.035 Uiso 1 1 calc R
C35 C 0.3018(3) 0.5316(3) 0.1849(4) 0.0293(12) Uani 1 1 d U
H35 H 0.3055 0.4991 0.1276 0.035 Uiso 1 1 calc R
C36 C 0.3352(2) 0.5935(2) 0.1772(4) 0.0242(11) Uani 1 1 d U
H36 H 0.3617 0.6036 0.1143 0.029 Uiso 1 1 calc R
N2 N 0.4005(2) 0.7239(2) 0.1722(3) 0.0267(10) Uani 1 1 d U
N1 N 0.4528(2) 0.8748(2) 0.3744(3) 0.0267(10) Uani 1 1 d U
X1 C 0.7500 0.7500 0.1336(7) 0.018(2) Uiso 1 4 d S
X2 C 0.7500 0.7500 0.3690(11) 0.061(4) Uiso 1 4 d S

loop_
_atom_site_aniso_label
_atom_site_aniso_U_11
_atom_site_aniso_U_22
_atom_site_aniso_U_33
_atom_site_aniso_U_23
_atom_site_aniso_U_13
_atom_site_aniso_U_12
Pd 0.0190(2) 0.0189(2) 0.01758(17) -0.00117(18) 0.00061(17) -0.00147(17)
O1 0.0236(19) 0.0193(17) 0.0185(16) -0.0025(14) 0.0043(14) -0.0024(15)
C10 0.028(3) 0.030(3) 0.020(3) -0.002(2) 0.001(2) -0.001(2)
C11 0.032(3) 0.034(3) 0.021(3) -0.004(2) 0.002(2) -0.009(2)
C12 0.033(3) 0.033(3) 0.022(3) 0.000(2) 0.001(2) -0.009(2)
C13 0.042(3) 0.030(3) 0.034(3) 0.005(2) 0.003(3) -0.013(3)
C14 0.039(3) 0.042(3) 0.038(3) 0.002(3) -0.002(3) -0.020(3)
C15 0.026(3) 0.049(3) 0.041(3) 0.001(3) 0.003(2) -0.008(3)
C16 0.032(3) 0.039(3) 0.029(3) 0.004(2) 0.007(2) -0.007(2)
C17 0.043(3) 0.033(3) 0.033(3) 0.001(3) -0.006(3) -0.005(3)
C18 0.033(3) 0.048(4) 0.055(4) 0.006(3) -0.002(3) -0.002(3)
C20 0.021(3) 0.028(3) 0.013(2) -0.002(2) -0.001(2) 0.005(2)
C21 0.029(3) 0.034(3) 0.016(2) -0.003(2) 0.004(2) -0.007(2)
C22 0.034(3) 0.037(3) 0.013(3) -0.003(2) 0.004(2) -0.003(2)
C23 0.056(3) 0.033(3) 0.021(3) -0.003(2) -0.001(3) -0.006(3)
C24 0.047(3) 0.043(3) 0.029(3) 0.002(3) 0.003(3) -0.023(3)
C25 0.033(3) 0.061(4) 0.033(3) 0.004(3) 0.007(3) -0.012(3)
C26 0.034(3) 0.047(3) 0.026(3) 0.003(3) 0.004(3) -0.003(3)
C27 0.039(3) 0.043(3) 0.031(3) 0.004(3) 0.000(3) 0.007(3)
C28 0.029(3) 0.062(4) 0.072(5) 0.018(4) 0.011(3) 0.006(3)
C31 0.020(3) 0.019(2) 0.018(2) -0.0002(19) -0.002(2) 0.0014(19)
C32 0.017(3) 0.027(3) 0.023(2) -0.004(2) -0.001(2) 0.000(2)
C33 0.024(3) 0.027(3) 0.023(2) 0.000(2) 0.002(2) -0.006(2)
C34 0.033(3) 0.021(3) 0.034(3) -0.003(2) -0.001(2) -0.005(2)
C35 0.032(3) 0.028(3) 0.028(3) -0.015(2) 0.001(2) -0.002(2)
C36 0.020(3) 0.029(3) 0.023(3) -0.005(2) 0.003(2) 0.004(2)
N2 0.026(2) 0.032(2) 0.022(2) 0.0018(19) 0.0028(18) 0.0001(19)
N1 0.031(2) 0.026(2) 0.023(2) -0.0004(18) -0.0003(19) -0.0040(19)

loop_
_atom_type_symbol
_atom_type_description
_atom_type_scat_dispersion_real
_atom_type_scat_dispersion_imag
_atom_type_scat_source
C C 0.0033 0.0016 'International Tables Vol C Tables 4.2.6.8 and 6.1.1.4'
H H 0.0000 0.0000 'International Tables Vol C Tables 4.2.6.8 and 6.1.1.4'
N N 0.0061 0.0033 'International Tables Vol C Tables 4.2.6.8 and 6.1.1.4'
O O 0.0106 0.0060 'International Tables Vol C Tables 4.2.6.8 and 6.1.1.4'
Pd Pd -0.9988 1.0072 'International Tables Vol C Tables 4.2.6.8 and 6.1.1.4'

loop_
_geom_angle_atom_site_label_1
_geom_angle_atom_site_label_2
_geom_angle_atom_site_label_3
_geom_angle
_geom_angle_site_symmetry_3
C10 Pd C20 96.0(2) .
C10 Pd O1 175.40(17) .
C20 Pd O1 84.99(16) .
C10 Pd O1 93.68(16) 8_666
C20 Pd O1 169.60(16) 8_666
O1 Pd O1 85.09(13) 8_666
C32 O1 Pd 111.1(3) .
C32 O1 Pd 123.1(3) 7_566
Pd O1 Pd 122.50(14) 7_566
N1 C10 Pd 170.8(4) .
C16 C11 C12 124.5(5) .
C16 C11 N1 116.4(5) .
C12 C11 N1 119.1(5) .
C13 C12 C11 116.6(5) .
C13 C12 C17 120.8(5) .
C11 C12 C17 122.6(5) .
C14 C13 C12 121.2(5) .
C13 C14 C15 120.8(5) .
C14 C15 C16 120.2(5) .
C11 C16 C15 116.7(5) .
C11 C16 C18 121.6(5) .
C15 C16 C18 121.6(5) .
N2 C20 C31 118.4(4) .
N2 C20 Pd 134.0(4) .
C31 C20 Pd 107.6(3) .
N2 C21 C22 120.4(5) .
N2 C21 C26 118.5(5) .
C22 C21 C26 120.7(5) .
C23 C22 C21 118.3(5) .
C23 C22 C27 121.3(5) .
C21 C22 C27 120.4(5) .
C24 C23 C22 121.9(5) .
C23 C24 C25 119.8(5) .
C24 C25 C26 121.3(5) .
C25 C26 C21 117.8(5) .
C25 C26 C28 122.3(5) .
C21 C26 C28 119.9(5) .
C36 C31 C32 119.4(4) .
C36 C31 C20 122.6(4) .
C32 C31 C20 118.0(4) .
O1 C32 C31 118.2(4) .
O1 C32 C33 122.1(4) .
C31 C32 C33 119.7(4) .
C34 C33 C32 119.5(5) .
C35 C34 C33 120.6(5) .
C34 C35 C36 120.1(5) .
C35 C36 C31 120.7(4) .
C20 N2 C21 129.4(4) .
C10 N1 C11 173.3(5) .

loop_
_geom_bond_atom_site_label_1
_geom_bond_atom_site_label_2
_geom_bond_distance
_geom_bond_site_symmetry_2
Pd C10 1.926(5) .
Pd C20 2.004(4) .
Pd O1 2.052(3) .
Pd O1 2.195(3) 8_666
O1 C32 1.355(5) .
O1 Pd 2.195(3) 7_566
C10 N1 1.155(6) .
C11 C16 1.390(7) .
C11 C12 1.394(7) .
C11 N1 1.409(6) .
C12 C13 1.382(7) .
C12 C17 1.496(7) .
C13 C14 1.380(7) .
C14 C15 1.391(8) .
C15 C16 1.397(7) .
C16 C18 1.504(7) .
C20 N2 1.265(6) .
C20 C31 1.493(6) .
C21 N2 1.392(6) .
C21 C22 1.397(7) .
C21 C26 1.409(7) .
C22 C23 1.392(7) .
C22 C27 1.513(7) .
C23 C24 1.359(7) .
C24 C25 1.374(8) .
C25 C26 1.400(8) .
C26 C28 1.501(8) .
C31 C36 1.394(6) .
C31 C32 1.397(6) .
C32 C33 1.402(6) .
C33 C34 1.392(6) .
C34 C35 1.377(7) .
C35 C36 1.378(6) .
